data_4063135
loop_
_publ_author_name
'Weng, Zhiqiang'
'Teo, Shihui'
'Koh, Lip Lin'
'Hor, T. S. Andy'

_publ_section_title
;
 Crystallographic Characterization of a Palladium(II) Metallamacrocycle
 Supported by an Amino-Functionalized Ferrocene and Its Use as an Efficient
 Suzuki-Coupling Catalyst
;
_journal_coden_ASTM ORGND7
_journal_issue 15
_journal_name_full Organometallics
_journal_page_first 3603
_journal_page_last 3609
_journal_paper_doi 10.1021/om049911y
_journal_volume 23
_journal_year 2004
_chemical_formula_sum 'C36 H56 Cl4 Fe2 N4 Pd2'
_chemical_formula_weight 1011.15
_space_group_IT_number 2
_symmetry_cell_setting triclinic
_symmetry_space_group_name_Hall '-P 1'
_symmetry_space_group_name_H-M 'P -1'
_cell_angle_alpha 77.332(2)
_cell_angle_beta 82.031(3)
_cell_angle_gamma 69.808(2)
_cell_formula_units_Z 2
_cell_length_a 11.3967(11)
_cell_length_b 11.8302(11)
_cell_length_c 17.0171(16)
_cell_measurement_temperature 223(2)
_cell_volume 2095.9(3)
_diffrn_ambient_temperature 223(2)
_exptl_crystal_density_diffrn 1.602
_cod_depositor_comments
;
The following automatic conversions were performed:
'_symmetry_cell_setting' value 'Triclinic' changed to 'triclinic'
according to '/home/saulius/struct/CIF-dictionaries/cif_core.dic'
dictionary named 'cif_core.dic' version 2.4.1 from 2010-06-29.

Automatic conversion script
Id: cif_fix_enum 1527 2010-12-29 10:47:43Z saulius 
;
_cod_database_code 4063135

loop_
_symmetry_equiv_pos_as_xyz
'x, y, z'
'-x, -y, -z'

loop_
_atom_site_label
_atom_site_type_symbol
_atom_site_fract_x
_atom_site_fract_y
_atom_site_fract_z
_atom_site_U_iso_or_equiv
_atom_site_adp_type
_atom_site_occupancy
_atom_site_symmetry_multiplicity
_atom_site_calc_flag
_atom_site_refinement_flags
_atom_site_disorder_assembly
_atom_site_disorder_group
Pd1 Pd 0.77379(4) 0.73500(4) 0.48623(2) 0.04344(13) Uani 1 1 d . . .
Pd2 Pd 0.82420(4) 0.75100(4) 0.03926(3) 0.04876(14) Uani 1 1 d . . .
Fe1 Fe 0.38233(7) 0.71628(7) 0.25616(5) 0.0500(2) Uani 1 1 d . . .
Fe2 Fe 0.73354(7) 1.17655(7) 0.23983(5) 0.0460(2) Uani 1 1 d . . .
Cl1 Cl 0.95417(14) 0.72519(15) 0.40384(11) 0.0675(5) Uani 1 1 d . . .
Cl2 Cl 0.59195(17) 0.74342(17) 0.56689(11) 0.0803(5) Uani 1 1 d . . .
Cl3 Cl 0.86704(17) 0.56684(15) 0.12862(13) 0.0847(6) Uani 1 1 d . . .
Cl4 Cl 0.7901(2) 0.93353(19) -0.05148(12) 0.1005(7) Uani 1 1 d . . .
N1 N 0.7429(4) 0.5990(4) 0.4358(3) 0.0462(11) Uani 1 1 d . . .
N2 N 0.8084(5) 0.8639(4) 0.5417(3) 0.0605(14) Uani 1 1 d . . .
N3 N 0.7131(5) 0.6934(6) -0.0230(3) 0.0771(17) Uani 1 1 d . . .
N4 N 0.9414(4) 0.8074(4) 0.0975(3) 0.0459(11) Uani 1 1 d . . .
C1 C 0.6132(5) 0.6393(5) 0.4093(3) 0.0526(15) Uani 1 1 d . . .
H1A H 0.5540 0.6452 0.4571 0.063 Uiso 1 1 calc R . .
H1B H 0.6052 0.5767 0.3830 0.063 Uiso 1 1 calc R . .
C2 C 0.5770(5) 0.7623(5) 0.3513(4) 0.0541(15) Uani 1 1 d . . .
H2A H 0.5849 0.8252 0.3774 0.065 Uiso 1 1 calc R . .
H2B H 0.6355 0.7566 0.3032 0.065 Uiso 1 1 calc R . .
C3 C 0.8431(6) 0.9619(5) 0.4814(4) 0.0612(17) Uani 1 1 d . . .
H3A H 0.9251 0.9250 0.4546 0.073 Uiso 1 1 calc R . .
H3B H 0.8513 1.0218 0.5101 0.073 Uiso 1 1 calc R . .
C4 C 0.7509(5) 1.0281(5) 0.4181(3) 0.0562(16) Uani 1 1 d . . .
H4A H 0.7312 0.9680 0.3954 0.067 Uiso 1 1 calc R . .
H4B H 0.6731 1.0780 0.4432 0.067 Uiso 1 1 calc R . .
C5 C 0.6237(6) 0.6426(7) 0.0322(4) 0.082(2) Uani 1 1 d . . .
H5A H 0.6713 0.5657 0.0654 0.098 Uiso 1 1 calc R . .
H5B H 0.5710 0.6232 -0.0003 0.098 Uiso 1 1 calc R . .
C6 C 0.5391(6) 0.7268(6) 0.0877(4) 0.0665(18) Uani 1 1 d . . .
H6A H 0.5892 0.7621 0.1112 0.080 Uiso 1 1 calc R . .
H6B H 0.4760 0.7942 0.0564 0.080 Uiso 1 1 calc R . .
C7 C 0.8743(5) 0.9333(5) 0.1152(4) 0.0536(15) Uani 1 1 d . . .
H7A H 0.8591 0.9915 0.0640 0.064 Uiso 1 1 calc R . .
H7B H 0.9289 0.9556 0.1445 0.064 Uiso 1 1 calc R . .
C8 C 0.7504(5) 0.9465(5) 0.1644(4) 0.0574(16) Uani 1 1 d . . .
H8A H 0.6972 0.9195 0.1372 0.069 Uiso 1 1 calc R . .
H8B H 0.7656 0.8932 0.2174 0.069 Uiso 1 1 calc R . .
C9 C 0.4463(5) 0.8006(5) 0.3261(3) 0.0470(14) Uani 1 1 d . . .
C10 C 0.3462(5) 0.7624(5) 0.3675(4) 0.0547(16) Uani 1 1 d . . .
H10 H 0.3504 0.7043 0.4195 0.066 Uiso 1 1 calc R . .
C11 C 0.2387(5) 0.8211(5) 0.3224(4) 0.0616(17) Uani 1 1 d . . .
H11 H 0.1552 0.8115 0.3374 0.074 Uiso 1 1 calc R . .
C12 C 0.2726(6) 0.8940(6) 0.2525(4) 0.0620(17) Uani 1 1 d . . .
H12 H 0.2167 0.9450 0.2093 0.074 Uiso 1 1 calc R . .
C13 C 0.3997(6) 0.8827(5) 0.2539(4) 0.0548(15) Uani 1 1 d . . .
H13 H 0.4481 0.9245 0.2121 0.066 Uiso 1 1 calc R . .
C14 C 0.4756(6) 0.6586(6) 0.1535(4) 0.0575(16) Uani 1 1 d . . .
C15 C 0.3533(6) 0.6579(6) 0.1588(4) 0.0672(18) Uani 1 1 d . . .
H15 H 0.2905 0.7061 0.1189 0.081 Uiso 1 1 calc R . .
C16 C 0.3314(7) 0.5800(7) 0.2302(5) 0.079(2) Uani 1 1 d . . .
H16 H 0.2519 0.5630 0.2488 0.095 Uiso 1 1 calc R . .
C17 C 0.4428(7) 0.5303(6) 0.2703(4) 0.072(2) Uani 1 1 d . . .
H17 H 0.4562 0.4716 0.3221 0.087 Uiso 1 1 calc R . .
C18 C 0.5319(6) 0.5780(6) 0.2229(4) 0.0631(17) Uani 1 1 d . . .
H18 H 0.6195 0.5590 0.2360 0.076 Uiso 1 1 calc R . .
C19 C 0.8002(6) 1.1077(5) 0.3525(4) 0.0531(15) Uani 1 1 d . . .
C20 C 0.7628(6) 1.2386(5) 0.3353(4) 0.0566(16) Uani 1 1 d . . .
H20 H 0.6969 1.2938 0.3668 0.068 Uiso 1 1 calc R . .
C21 C 0.8316(6) 1.2768(6) 0.2663(4) 0.0639(18) Uani 1 1 d . . .
H21 H 0.8240 1.3627 0.2413 0.077 Uiso 1 1 calc R . .
C22 C 0.9137(6) 1.1716(6) 0.2391(4) 0.0665(18) Uani 1 1 d . . .
H22 H 0.9739 1.1706 0.1911 0.080 Uiso 1 1 calc R . .
C23 C 0.8955(5) 1.0679(5) 0.2908(4) 0.0538(15) Uani 1 1 d . . .
H23 H 0.9407 0.9817 0.2854 0.065 Uiso 1 1 calc R . .
C24 C 0.6831(5) 1.0756(5) 0.1755(3) 0.0485(14) Uani 1 1 d . . .
C25 C 0.6907(5) 1.1856(5) 0.1250(3) 0.0514(15) Uani 1 1 d . . .
H25 H 0.7472 1.1911 0.0756 0.062 Uiso 1 1 calc R . .
C26 C 0.6071(5) 1.2866(6) 0.1583(3) 0.0531(15) Uani 1 1 d . . .
H26 H 0.5943 1.3743 0.1358 0.064 Uiso 1 1 calc R . .
C27 C 0.5448(5) 1.2400(5) 0.2284(3) 0.0508(15) Uani 1 1 d . . .
H27 H 0.4806 1.2892 0.2640 0.061 Uiso 1 1 calc R . .
C28 C 0.5904(5) 1.1097(5) 0.2393(3) 0.0491(14) Uani 1 1 d . . .
H28 H 0.5636 1.0526 0.2840 0.059 Uiso 1 1 calc R . .
C29 C 0.8324(6) 0.5569(5) 0.3677(4) 0.0662(18) Uani 1 1 d . . .
H29A H 0.8157 0.4899 0.3523 0.099 Uiso 1 1 calc R . .
H29B H 0.9174 0.5291 0.3842 0.099 Uiso 1 1 calc R . .
H29C H 0.8225 0.6241 0.3220 0.099 Uiso 1 1 calc R . .
C30 C 0.7583(6) 0.4894(5) 0.5007(4) 0.0694(19) Uani 1 1 d . . .
H30A H 0.6971 0.5102 0.5453 0.104 Uiso 1 1 calc R . .
H30B H 0.8420 0.4618 0.5193 0.104 Uiso 1 1 calc R . .
H30C H 0.7460 0.4246 0.4799 0.104 Uiso 1 1 calc R . .
C31 C 0.7035(7) 0.9245(6) 0.5974(4) 0.092(3) Uani 1 1 d . . .
H31A H 0.6867 0.8630 0.6411 0.138 Uiso 1 1 calc R . .
H31B H 0.6290 0.9676 0.5678 0.138 Uiso 1 1 calc R . .
H31C H 0.7267 0.9823 0.6193 0.138 Uiso 1 1 calc R . .
C32 C 0.9169(7) 0.7919(6) 0.5920(4) 0.087(2) Uani 1 1 d . . .
H32A H 0.9354 0.8455 0.6208 0.131 Uiso 1 1 calc R . .
H32B H 0.9897 0.7568 0.5574 0.131 Uiso 1 1 calc R . .
H32C H 0.8962 0.7268 0.6306 0.131 Uiso 1 1 calc R . .
C33 C 0.6361(9) 0.7940(10) -0.0844(5) 0.141(4) Uani 1 1 d . . .
H33A H 0.6913 0.8202 -0.1277 0.211 Uiso 1 1 calc R . .
H33B H 0.5865 0.8628 -0.0588 0.211 Uiso 1 1 calc R . .
H33C H 0.5808 0.7639 -0.1062 0.211 Uiso 1 1 calc R . .
C34 C 0.7987(8) 0.5998(9) -0.0675(5) 0.142(4) Uani 1 1 d . . .
H34A H 0.8471 0.5309 -0.0297 0.213 Uiso 1 1 calc R . .
H34B H 0.8549 0.6348 -0.1048 0.213 Uiso 1 1 calc R . .
H34C H 0.7504 0.5722 -0.0973 0.213 Uiso 1 1 calc R . .
C35 C 1.0503(5) 0.8111(6) 0.0391(4) 0.0616(17) Uani 1 1 d . . .
H35A H 1.1034 0.8443 0.0606 0.092 Uiso 1 1 calc R . .
H35B H 1.0207 0.8627 -0.0117 0.092 Uiso 1 1 calc R . .
H35C H 1.0979 0.7288 0.0304 0.092 Uiso 1 1 calc R . .
C36 C 0.9929(6) 0.7279(6) 0.1735(4) 0.0661(18) Uani 1 1 d . . .
H36A H 1.0406 0.6463 0.1635 0.099 Uiso 1 1 calc R . .
H36B H 0.9246 0.7236 0.2137 0.099 Uiso 1 1 calc R . .
H36C H 1.0471 0.7619 0.1930 0.099 Uiso 1 1 calc R . .

loop_
_atom_site_aniso_label
_atom_site_aniso_U_11
_atom_site_aniso_U_22
_atom_site_aniso_U_33
_atom_site_aniso_U_23
_atom_site_aniso_U_13
_atom_site_aniso_U_12
Pd1 0.0460(3) 0.0379(2) 0.0398(3) -0.00292(19) -0.00268(19) -0.0080(2)
Pd2 0.0499(3) 0.0550(3) 0.0453(3) -0.0129(2) 0.0059(2) -0.0234(2)
Fe1 0.0405(5) 0.0450(5) 0.0641(6) -0.0076(4) 0.0006(4) -0.0163(4)
Fe2 0.0479(5) 0.0413(5) 0.0511(5) -0.0073(4) -0.0044(4) -0.0178(4)
Cl1 0.0499(9) 0.0649(10) 0.0875(12) -0.0214(9) 0.0121(8) -0.0204(8)
Cl2 0.0792(12) 0.0898(13) 0.0705(12) -0.0270(10) 0.0294(9) -0.0315(11)
Cl3 0.0764(12) 0.0552(10) 0.1192(16) 0.0077(10) -0.0070(11) -0.0315(9)
Cl4 0.1348(19) 0.0968(15) 0.0716(13) 0.0216(11) -0.0358(12) -0.0516(14)
N1 0.052(3) 0.036(3) 0.047(3) -0.001(2) 0.000(2) -0.016(2)
N2 0.087(4) 0.046(3) 0.048(3) -0.013(2) -0.016(3) -0.014(3)
N3 0.076(4) 0.125(5) 0.059(4) -0.036(4) 0.008(3) -0.062(4)
N4 0.037(3) 0.054(3) 0.049(3) -0.013(2) 0.007(2) -0.020(2)
C1 0.061(4) 0.051(4) 0.050(4) 0.000(3) -0.007(3) -0.028(3)
C2 0.057(4) 0.046(3) 0.060(4) 0.005(3) -0.009(3) -0.026(3)
C3 0.077(5) 0.045(4) 0.068(4) -0.006(3) -0.018(4) -0.026(3)
C4 0.065(4) 0.041(3) 0.058(4) 0.006(3) -0.017(3) -0.015(3)
C5 0.073(5) 0.122(6) 0.082(5) -0.044(5) 0.011(4) -0.062(5)
C6 0.056(4) 0.079(5) 0.068(5) -0.015(4) -0.002(3) -0.027(4)
C7 0.059(4) 0.053(4) 0.058(4) -0.015(3) 0.012(3) -0.033(3)
C8 0.060(4) 0.053(4) 0.066(4) -0.020(3) 0.015(3) -0.029(3)
C9 0.052(4) 0.036(3) 0.048(3) -0.003(3) -0.002(3) -0.011(3)
C10 0.054(4) 0.047(4) 0.060(4) -0.005(3) 0.011(3) -0.021(3)
C11 0.033(3) 0.061(4) 0.080(5) -0.014(4) 0.009(3) -0.007(3)
C12 0.052(4) 0.055(4) 0.072(5) -0.013(3) -0.006(3) -0.007(3)
C13 0.058(4) 0.043(3) 0.062(4) -0.008(3) 0.001(3) -0.019(3)
C14 0.050(4) 0.061(4) 0.065(4) -0.019(3) -0.003(3) -0.019(3)
C15 0.055(4) 0.078(5) 0.077(5) -0.017(4) -0.013(4) -0.027(4)
C16 0.071(5) 0.085(5) 0.100(6) -0.031(5) 0.011(4) -0.047(4)
C17 0.092(6) 0.043(4) 0.085(5) -0.018(4) 0.012(5) -0.031(4)
C18 0.049(4) 0.056(4) 0.079(5) -0.026(4) -0.009(4) 0.000(3)
C19 0.063(4) 0.040(3) 0.058(4) -0.004(3) -0.023(3) -0.015(3)
C20 0.074(4) 0.048(4) 0.055(4) -0.014(3) -0.020(3) -0.021(3)
C21 0.080(5) 0.049(4) 0.072(5) 0.004(3) -0.021(4) -0.036(4)
C22 0.055(4) 0.081(5) 0.072(5) -0.004(4) -0.009(3) -0.038(4)
C23 0.044(3) 0.052(4) 0.065(4) -0.014(3) -0.015(3) -0.010(3)
C24 0.042(3) 0.057(4) 0.052(4) -0.016(3) -0.001(3) -0.020(3)
C25 0.053(4) 0.057(4) 0.045(3) -0.005(3) 0.000(3) -0.023(3)
C26 0.050(4) 0.057(4) 0.052(4) -0.004(3) -0.006(3) -0.019(3)
C27 0.035(3) 0.061(4) 0.056(4) -0.019(3) 0.000(3) -0.011(3)
C28 0.051(4) 0.051(4) 0.050(4) -0.013(3) 0.000(3) -0.021(3)
C29 0.070(4) 0.058(4) 0.069(4) -0.025(3) 0.001(4) -0.012(3)
C30 0.084(5) 0.036(3) 0.079(5) 0.002(3) -0.009(4) -0.016(3)
C31 0.147(7) 0.073(5) 0.066(5) -0.036(4) 0.018(5) -0.045(5)
C32 0.130(7) 0.066(5) 0.070(5) 0.008(4) -0.057(5) -0.031(5)
C33 0.138(9) 0.253(13) 0.079(6) -0.008(8) -0.027(6) -0.129(9)
C34 0.136(8) 0.220(11) 0.146(8) -0.145(9) 0.079(7) -0.118(8)
C35 0.045(4) 0.073(4) 0.071(4) -0.022(4) 0.012(3) -0.025(3)
C36 0.067(4) 0.075(5) 0.059(4) -0.009(4) -0.011(3) -0.026(4)

loop_
_geom_bond_atom_site_label_1
_geom_bond_atom_site_label_2
_geom_bond_distance
_geom_bond_site_symmetry_2
_geom_bond_publ_flag
Pd1 N1 2.128(4) . ?
Pd1 N2 2.128(5) . ?
Pd1 Cl1 2.3049(16) . ?
Pd1 Cl2 2.3061(16) . ?
Pd2 N3 2.116(5) . ?
Pd2 N4 2.118(4) . ?
Pd2 Cl3 2.3057(17) . ?
Pd2 Cl4 2.3071(19) . ?
Fe1 C18 2.028(6) . ?
Fe1 C12 2.034(6) . ?
Fe1 C10 2.034(6) . ?
Fe1 C17 2.035(6) . ?
Fe1 C15 2.036(6) . ?
Fe1 C13 2.037(6) . ?
Fe1 C14 2.039(6) . ?
Fe1 C16 2.040(7) . ?
Fe1 C11 2.047(6) . ?
Fe1 C9 2.050(6) . ?
Fe2 C23 2.032(5) . ?
Fe2 C22 2.032(6) . ?
Fe2 C20 2.032(5) . ?
Fe2 C21 2.037(6) . ?
Fe2 C27 2.040(5) . ?
Fe2 C26 2.041(6) . ?
Fe2 C24 2.043(5) . ?
Fe2 C28 2.045(5) . ?
Fe2 C25 2.051(6) . ?
Fe2 C19 2.052(6) . ?
N1 C30 1.483(6) . ?
N1 C29 1.487(7) . ?
N1 C1 1.490(7) . ?
N2 C31 1.494(8) . ?
N2 C32 1.495(7) . ?
N2 C3 1.495(7) . ?
N3 C34 1.472(9) . ?
N3 C5 1.479(8) . ?
N3 C33 1.506(10) . ?
N4 C36 1.482(7) . ?
N4 C35 1.485(6) . ?
N4 C7 1.497(7) . ?
C1 C2 1.527(7) . ?
C2 C9 1.494(7) . ?
C3 C4 1.500(7) . ?
C4 C19 1.476(7) . ?
C5 C6 1.521(8) . ?
C6 C14 1.487(8) . ?
C7 C8 1.515(7) . ?
C8 C24 1.495(7) . ?
C9 C10 1.413(7) . ?
C9 C13 1.427(7) . ?
C10 C11 1.418(8) . ?
C11 C12 1.401(8) . ?
C12 C13 1.411(8) . ?
C14 C15 1.387(8) . ?
C14 C18 1.418(8) . ?
C15 C16 1.403(9) . ?
C16 C17 1.404(9) . ?
C17 C18 1.404(8) . ?
C19 C20 1.430(7) . ?
C19 C23 1.432(8) . ?
C20 C21 1.398(8) . ?
C21 C22 1.403(8) . ?
C22 C23 1.405(8) . ?
C24 C25 1.416(7) . ?
C24 C28 1.427(7) . ?
C25 C26 1.420(8) . ?
C26 C27 1.407(7) . ?
C27 C28 1.424(7) . ?
